data_2239669
loop_
_publ_author_name
'D'Vries, Richard F.'
'Grande, Carlos D.'
'Chaur, Manuel N.'
'Ellena, Javier A.'
'Advincula, Rigoberto C.'

_publ_section_title
;
 [4-(Allyloxy)phenyl](phenyl)methanone
;
_journal_coeditor_code LD2129
_journal_issue 7
_journal_name_full 'Acta Crystallographica Section E'
_journal_page_first o814
_journal_page_last o815
_journal_paper_doi 10.1107/S1600536814014342
_journal_volume 70
_journal_year 2014
_chemical_formula_iupac 'C16 H14 O2'
_chemical_formula_moiety 'C16 H14 O2'
_chemical_formula_sum 'C16 H14 O2'
_chemical_formula_weight 238.27
_chemical_name_systematic
;
[4-(Allyloxy)phenyl](phenyl)methanone
;
_space_group_IT_number 4
_symmetry_cell_setting monoclinic
_symmetry_space_group_name_Hall 'P 2yb'
_symmetry_space_group_name_H-M 'P 1 21 1'
_atom_sites_solution_hydrogens geom
_audit_conform_dict_name cif_core.dic
_audit_conform_dict_version 2.4.3
_audit_creation_method 'WinGX routine CIF_UPDATE'
_cell_angle_alpha 90
_cell_angle_beta 94.442(6)
_cell_angle_gamma 90
_cell_formula_units_Z 2
_cell_length_a 6.0141(5)
_cell_length_b 7.8839(8)
_cell_length_c 13.5992(14)
_cell_measurement_reflns_used 1583
_cell_measurement_temperature 293(2)
_cell_measurement_theta_max 27.88
_cell_measurement_theta_min 2.989
_cell_volume 642.86(11)
_computing_cell_refinement 'SCALEPACK (Otwinowski & Minor, 1997)'
_computing_data_collection 'COLLECT (Nonius, 1998)'
_computing_data_reduction 'DENZO and SCALEPACK (Otwinowski & Minor, 1997)'
_computing_molecular_graphics 'ORTEP-3 for Windows (Farrugia, 2012)'
_computing_publication_material
;
WinGX (Farrugia, 2012), DIAMOND (Brandenburg, 2006), Mercury
(Macrae <i>et al.</i>,
2008) and PARST (Nardelli, 1995)
;
_computing_structure_refinement 'SHELXL2013 (Sheldrick, 2008)'
_computing_structure_solution 'SHELXS2013 (Sheldrick, 2008)'
_diffrn_ambient_temperature 293(2)
_diffrn_detector_area_resol_mean 9
_diffrn_measured_fraction_theta_full 0.996
_diffrn_measured_fraction_theta_max 0.989
_diffrn_measurement_device '95mm CCD camera on \k-goniostat'
_diffrn_measurement_device_type 'Nonius KappaCCD'
_diffrn_measurement_method 'CCD rotation images, thick slices'
_diffrn_radiation_monochromator 'horizonally mounted graphite crystal'
_diffrn_radiation_type MoK\a
_diffrn_radiation_wavelength 0.71073
_diffrn_reflns_av_R_equivalents 0.065
_diffrn_reflns_limit_h_max 7.000000
_diffrn_reflns_limit_h_min 0.000000
_diffrn_reflns_limit_k_max 10.000000
_diffrn_reflns_limit_k_min 0.00000
_diffrn_reflns_limit_l_max 17.000000
_diffrn_reflns_limit_l_min -17.00000
_diffrn_reflns_number 1609
_diffrn_reflns_theta_full 25.242
_diffrn_reflns_theta_max 27.786
_diffrn_reflns_theta_min 2.987
_exptl_absorpt_coefficient_mu 0.08
_exptl_absorpt_correction_type none
_exptl_crystal_colour colourless
_exptl_crystal_density_diffrn 1.231
_exptl_crystal_density_method 'not measured'
_exptl_crystal_description Prism
_exptl_crystal_F_000 252
_exptl_crystal_size_max 0.12
_exptl_crystal_size_mid 0.08
_exptl_crystal_size_min 0.06
_refine_diff_density_max 0.17
_refine_diff_density_min -0.157
_refine_ls_extinction_method none
_refine_ls_goodness_of_fit_ref 1.006
_refine_ls_hydrogen_treatment mixed
_refine_ls_matrix_type full
_refine_ls_number_constraints 0
_refine_ls_number_parameters 167
_refine_ls_number_reflns 1603
_refine_ls_number_restraints 1
_refine_ls_restrained_S_all 1.006
_refine_ls_R_factor_all 0.0916
_refine_ls_R_factor_gt 0.0487
_refine_ls_shift/su_max 0
_refine_ls_shift/su_mean 0
_refine_ls_structure_factor_coef Fsqd
_refine_ls_weighting_details 'w=1/[\s^2^(Fo^2^)+(0.0858P)^2^] where P=(Fo^2^+2Fc^2^)/3'
_refine_ls_weighting_scheme calc
_refine_ls_wR_factor_gt 0.1106
_refine_ls_wR_factor_ref 0.1325
_reflns_number_gt 1021
_reflns_number_total 1603
_reflns_threshold_expression I>2\s(I)
_cod_data_source_file ld2129sup1.cif
_cod_data_source_block I
_cod_original_sg_symbol_H-M 'P 21'
_cod_database_code 2239669
_cod_database_fobs_code 2239669
_shelx_estimated_absorpt_t_min 0.99
_shelx_estimated_absorpt_t_max 0.995

loop_
_symmetry_equiv_pos_as_xyz
'x, y, z'
'-x, y+1/2, -z'

loop_
_atom_site_type_symbol
_atom_site_label
_atom_site_fract_x
_atom_site_fract_y
_atom_site_fract_z
_atom_site_U_iso_or_equiv
_atom_site_adp_type
_atom_site_calc_flag
_atom_site_occupancy
C C16 1.2957(8) 0.3081(6) 0.2215(3) 0.1064(13) Uani d 1
H H16A 1.4203 0.317 0.2662 0.128 Uiso calc 1
H H16B 1.3132 0.2899 0.155 0.128 Uiso calc 1
H H15 0.960(6) 0.322(7) 0.199(3) 0.119(14) Uiso d 1
C C1 0.5814(4) 0.3364(4) 0.8323(2) 0.0589(7) Uani d 1
C C2 0.7988(4) 0.3074(4) 0.8703(2) 0.0660(8) Uani d 1
H H2 0.8946 0.2419 0.8356 0.079 Uiso calc 1
C C3 0.8714(5) 0.3768(5) 0.9602(2) 0.0780(9) Uani d 1
H H3 1.0159 0.3552 0.9867 0.094 Uiso calc 1
C C4 0.7337(6) 0.4775(5) 1.0114(2) 0.0846(10) Uani d 1
H H4 0.7851 0.5244 1.0717 0.102 Uiso calc 1
C C5 0.5206(6) 0.5084(5) 0.9730(3) 0.0825(9) Uani d 1
H H5 0.4277 0.5779 1.0068 0.099 Uiso calc 1
C C6 0.4430(5) 0.4374(5) 0.8849(2) 0.0732(8) Uani d 1
H H6 0.2967 0.457 0.8601 0.088 Uiso calc 1
C C7 0.4818(4) 0.2537(4) 0.7404(2) 0.0618(7) Uani d 1
C C8 0.6023(4) 0.2502(3) 0.64903(19) 0.0551(6) Uani d 1
C C9 0.7921(4) 0.3450(4) 0.63562(19) 0.0558(6) Uani d 1
H H9 0.8546 0.4107 0.6874 0.067 Uiso calc 1
C C10 0.8906(4) 0.3438(3) 0.54670(18) 0.0577(6) Uani d 1
H H10 1.0187 0.4071 0.5394 0.069 Uiso calc 1
C C11 0.7969(4) 0.2475(4) 0.46872(19) 0.0570(6) Uani d 1
C C12 0.6079(4) 0.1514(4) 0.4819(2) 0.0666(8) Uani d 1
H H12 0.5458 0.0852 0.4302 0.08 Uiso calc 1
C C13 0.5125(4) 0.1529(4) 0.5696(2) 0.0656(7) Uani d 1
H H13 0.3855 0.0881 0.5767 0.079 Uiso calc 1
C C14 1.0531(5) 0.3498(4) 0.3553(2) 0.0700(8) Uani d 1
H H14A 1.1858 0.3269 0.3984 0.084 Uiso calc 1
H H14B 1.0095 0.4668 0.3647 0.084 Uiso calc 1
C C15 1.0986(7) 0.3210(6) 0.2518(2) 0.0848(10) Uani d 1
O O1 0.2952(3) 0.1918(4) 0.74038(17) 0.0906(8) Uani d 1
O O2 0.8762(3) 0.2378(3) 0.37801(13) 0.0715(6) Uani d 1

loop_
_atom_site_aniso_label
_atom_site_aniso_U_11
_atom_site_aniso_U_22
_atom_site_aniso_U_33
_atom_site_aniso_U_12
_atom_site_aniso_U_13
_atom_site_aniso_U_23
C16 0.136(3) 0.105(3) 0.082(2) 0.012(3) 0.032(2) -0.009(2)
C1 0.0556(14) 0.0588(16) 0.0637(14) -0.0029(13) 0.0135(12) 0.0036(14)
C2 0.0571(15) 0.0756(19) 0.0663(17) 0.0002(13) 0.0116(13) 0.0027(15)
C3 0.0674(16) 0.103(3) 0.0636(17) -0.0109(17) 0.0026(14) 0.0057(17)
C4 0.098(2) 0.093(2) 0.0655(18) -0.0230(19) 0.0192(18) -0.0085(18)
C5 0.089(2) 0.077(2) 0.084(2) 0.0005(18) 0.0283(18) -0.0107(18)
C6 0.0629(15) 0.0760(19) 0.083(2) 0.0060(15) 0.0220(14) 0.0025(18)
C7 0.0487(14) 0.0666(16) 0.0700(16) 0.0002(13) 0.0041(12) 0.0027(14)
C8 0.0513(13) 0.0511(14) 0.0624(15) 0.0022(12) 0.0006(11) 0.0025(13)
C9 0.0535(13) 0.0560(14) 0.0570(14) -0.0015(12) -0.0011(11) -0.0035(13)
C10 0.0563(13) 0.0584(15) 0.0584(15) -0.0056(13) 0.0038(12) 0.0000(14)
C11 0.0617(14) 0.0521(13) 0.0568(15) 0.0042(13) 0.0017(12) 0.0011(14)
C12 0.0700(16) 0.0608(16) 0.0671(18) -0.0082(14) -0.0076(14) -0.0089(15)
C13 0.0603(15) 0.0614(16) 0.0751(19) -0.0101(14) 0.0055(14) -0.0019(16)
C14 0.0773(18) 0.0667(18) 0.0672(17) 0.0032(15) 0.0133(14) -0.0003(16)
C15 0.099(2) 0.092(2) 0.0645(17) 0.001(2) 0.0139(18) 0.0056(18)
O1 0.0605(12) 0.121(2) 0.0911(15) -0.0256(13) 0.0138(11) -0.0100(15)
O2 0.0857(13) 0.0694(12) 0.0600(11) -0.0070(11) 0.0099(9) -0.0039(11)

loop_
_atom_type_symbol
_atom_type_description
_atom_type_scat_dispersion_real
_atom_type_scat_dispersion_imag
_atom_type_scat_source
C C 0.0033 0.0016 'International Tables Vol C Tables 4.2.6.8 and 6.1.1.4'
H H 0 0 'International Tables Vol C Tables 4.2.6.8 and 6.1.1.4'
O O 0.0106 0.006 'International Tables Vol C Tables 4.2.6.8 and 6.1.1.4'

loop_
_geom_angle_atom_site_label_1
_geom_angle_atom_site_label_2
_geom_angle_atom_site_label_3
_geom_angle
C15 C16 H16A 120
C15 C16 H16B 120
H16A C16 H16B 120
C2 C1 C6 119.2(3)
C2 C1 C7 123.1(3)
C6 C1 C7 117.6(2)
C3 C2 C1 119.3(3)
C3 C2 H2 120.3
C1 C2 H2 120.3
C4 C3 C2 121.1(3)
C4 C3 H3 119.5
C2 C3 H3 119.5
C5 C4 C3 119.5(3)
C5 C4 H4 120.3
C3 C4 H4 120.3
C6 C5 C4 120.5(3)
C6 C5 H5 119.8
C4 C5 H5 119.8
C5 C6 C1 120.4(3)
C5 C6 H6 119.8
C1 C6 H6 119.8
O1 C7 C8 120.0(3)
O1 C7 C1 118.8(3)
C8 C7 C1 121.2(2)
C9 C8 C13 117.8(2)
C9 C8 C7 124.0(2)
C13 C8 C7 118.1(2)
C8 C9 C10 121.5(2)
C8 C9 H9 119.3
C10 C9 H9 119.3
C11 C10 C9 119.6(2)
C11 C10 H10 120.2
C9 C10 H10 120.2
O2 C11 C10 125.1(2)
O2 C11 C12 115.7(2)
C10 C11 C12 119.2(2)
C13 C12 C11 120.8(3)
C13 C12 H12 119.6
C11 C12 H12 119.6
C12 C13 C8 121.1(2)
C12 C13 H13 119.4
C8 C13 H13 119.4
O2 C14 C15 107.8(3)
O2 C14 H14A 110.1
C15 C14 H14A 110.1
O2 C14 H14B 110.1
C15 C14 H14B 110.1
H14A C14 H14B 108.5
C16 C15 C14 124.2(4)
C16 C15 H15 119(2)
C14 C15 H15 117(2)
C11 O2 C14 118.6(2)

loop_
_geom_bond_atom_site_label_1
_geom_bond_atom_site_label_2
_geom_bond_distance
C16 C15 1.289(5)
C16 H16A 0.93
C16 H16B 0.93
C1 C2 1.387(3)
C1 C6 1.390(4)
C1 C7 1.494(4)
C2 C3 1.379(4)
C2 H2 0.93
C3 C4 1.375(5)
C3 H3 0.93
C4 C5 1.368(5)
C4 H4 0.93
C5 C6 1.371(5)
C5 H5 0.93
C6 H6 0.93
C7 O1 1.224(3)
C7 C8 1.486(4)
C8 C9 1.388(4)
C8 C13 1.399(4)
C9 C10 1.387(4)
C9 H9 0.93
C10 C11 1.387(4)
C10 H10 0.93
C11 O2 1.359(3)
C11 C12 1.389(4)
C12 C13 1.363(4)
C12 H12 0.93
C13 H13 0.93
C14 O2 1.435(3)
C14 C15 1.472(4)
C14 H14A 0.97
C14 H14B 0.97
C15 H15 1.06(4)

loop_
_geom_hbond_atom_site_label_D
_geom_hbond_atom_site_label_H
_geom_hbond_atom_site_label_A
_geom_hbond_site_symmetry_A
_geom_hbond_distance_DH
_geom_hbond_distance_HA
_geom_hbond_distance_DA
_geom_hbond_angle_DHA
C5 H5 Cg1 2_657 0.93 2.83 3.651(3) 147
C14 H14B Cg2 2_756 0.97 2.96 3.630(3) 127
C10 H10 O2 2_756 0.93 2.89 3.528(4) 127
C2 H2 O1 1_655 0.93 2.85 3.698(4) 152
C14 H14B O1 2_656 0.97 2.85 3.596(4) 134
